data_4065893
loop_
_publ_author_name
'Wong, Chun-Yuen'
'Lai, Lo-Ming'
'Pat, Pak-Kei'
'Chung, Lai-Hon'

_publ_section_title
;
 Osmium Complexes Containing N-Heterocyclic Carbene-Based C,N,C-Pincer
 Ligands
;
_journal_issue 11
_journal_name_full Organometallics
_journal_page_first 2533
_journal_paper_doi 10.1021/om100183a
_journal_volume 29
_journal_year 2010
_chemical_formula_sum 'C23 H21 Cl F6 N7 Os P'
_chemical_formula_weight 766.09
_chemical_name_systematic
; 
 ? 
;
_space_group_IT_number 14
_symmetry_cell_setting monoclinic
_symmetry_space_group_name_Hall '-P 2yn'
_symmetry_space_group_name_H-M 'P 1 21/n 1'
_atom_sites_solution_hydrogens geom
_atom_sites_solution_primary direct
_atom_sites_solution_secondary difmap
_audit_creation_method SHELXL-97
_cell_angle_alpha 90.00
_cell_angle_beta 93.4750(10)
_cell_angle_gamma 90.00
_cell_formula_units_Z 4
_cell_length_a 14.7557(2)
_cell_length_b 13.1930(2)
_cell_length_c 14.9139(2)
_cell_measurement_temperature 293(2)
_cell_volume 2897.98(7)
_computing_structure_refinement 'SHELXL-97 (Sheldrick, 1997)'
_computing_structure_solution 'SHELXS-97 (Sheldrick, 1990)'
_diffrn_ambient_temperature 293(2)
_diffrn_measured_fraction_theta_full 0.980
_diffrn_measured_fraction_theta_max 0.980
_diffrn_radiation_monochromator graphite
_diffrn_radiation_source 'fine-focus sealed tube'
_diffrn_radiation_type CuK\a
_diffrn_radiation_wavelength 1.54178
_diffrn_reflns_av_R_equivalents 0.0291
_diffrn_reflns_av_sigmaI/netI 0.0224
_diffrn_reflns_limit_h_max 17
_diffrn_reflns_limit_h_min -17
_diffrn_reflns_limit_k_max 15
_diffrn_reflns_limit_k_min -14
_diffrn_reflns_limit_l_max 17
_diffrn_reflns_limit_l_min -17
_diffrn_reflns_number 18094
_diffrn_reflns_theta_full 67.46
_diffrn_reflns_theta_max 67.46
_diffrn_reflns_theta_min 4.09
_exptl_absorpt_coefficient_mu 10.269
_exptl_absorpt_correction_type none
_exptl_crystal_colour red
_exptl_crystal_density_diffrn 1.756
_exptl_crystal_density_method 'not measured'
_exptl_crystal_description cube
_exptl_crystal_F_000 1480
_exptl_crystal_size_max 0.1
_exptl_crystal_size_mid 0.1
_exptl_crystal_size_min 0.1
_platon_squeeze_details
;
;
_refine_diff_density_max 0.592
_refine_diff_density_min -0.540
_refine_diff_density_rms 0.073
_refine_ls_extinction_method none
_refine_ls_goodness_of_fit_ref 1.012
_refine_ls_hydrogen_treatment constr
_refine_ls_matrix_type full
_refine_ls_number_parameters 394
_refine_ls_number_reflns 5115
_refine_ls_number_restraints 0
_refine_ls_restrained_S_all 1.012
_refine_ls_R_factor_all 0.0304
_refine_ls_R_factor_gt 0.0241
_refine_ls_shift/su_max 0.003
_refine_ls_shift/su_mean 0.000
_refine_ls_structure_factor_coef Fsqd
_refine_ls_weighting_details 'calc w=1/[\s^2^(Fo^2^)+(0.0400P)^2^+0.0000P] where P=(Fo^2^+2Fc^2^)/3'
_refine_ls_weighting_scheme calc
_refine_ls_wR_factor_gt 0.0587
_refine_ls_wR_factor_ref 0.0602
_reflns_number_gt 4277
_reflns_number_total 5115
_reflns_threshold_expression >2sigma(I)
_cod_data_source_file om100183a_si_002.cif
_cod_data_source_block 081309b
_cod_original_sg_symbol_H-M P21/n
_cod_database_code 4065893

loop_
_symmetry_equiv_pos_as_xyz
'x, y, z'
'-x+1/2, y+1/2, -z+1/2'
'-x, -y, -z'
'x-1/2, -y-1/2, z-1/2'

loop_
_atom_site_label
_atom_site_type_symbol
_atom_site_fract_x
_atom_site_fract_y
_atom_site_fract_z
_atom_site_U_iso_or_equiv
_atom_site_adp_type
_atom_site_occupancy
_atom_site_symmetry_multiplicity
_atom_site_calc_flag
_atom_site_refinement_flags
_atom_site_disorder_assembly
_atom_site_disorder_group
Os1 Os 0.132842(9) 0.727772(10) 0.136994(10) 0.04145(6) Uani 1 1 d . . .
N1 N 0.00740(19) 0.6669(2) 0.1304(2) 0.0469(6) Uani 1 1 d . . .
N2 N 0.0173(2) 0.6789(2) 0.2812(2) 0.0532(7) Uani 1 1 d . . .
N3 N 0.1289(2) 0.7530(2) 0.3527(2) 0.0555(8) Uani 1 1 d . . .
N4 N 0.0226(2) 0.6586(2) -0.0184(2) 0.0523(7) Uani 1 1 d . . .
N5 N 0.1392(2) 0.7196(3) -0.0792(2) 0.0595(8) Uani 1 1 d . . .
N6 N 0.26127(19) 0.7900(2) 0.1407(2) 0.0469(7) Uani 1 1 d . . .
N7 N 0.10511(19) 0.8790(2) 0.12781(19) 0.0441(6) Uani 1 1 d . . .
C1 C 0.1001(2) 0.7250(3) 0.2681(2) 0.0465(7) Uani 1 1 d . . .
C2 C 0.1064(3) 0.7035(3) 0.0015(3) 0.0509(8) Uani 1 1 d . . .
C3 C 0.0775(3) 0.6840(4) -0.1474(3) 0.0691(12) Uani 1 1 d . . .
H3 H 0.0855 0.6869 -0.2087 0.083 Uiso 1 1 calc R . .
C4 C 0.0067(3) 0.6459(3) -0.1106(3) 0.0644(11) Uani 1 1 d . . .
H4 H -0.0439 0.6163 -0.1401 0.077 Uiso 1 1 calc R . .
C5 C -0.0310(2) 0.6335(3) 0.0510(3) 0.0509(8) Uani 1 1 d . . .
C6 C -0.1130(3) 0.5829(3) 0.0452(3) 0.0651(11) Uani 1 1 d . . .
H6 H -0.1393 0.5624 -0.0101 0.078 Uiso 1 1 calc R . .
C7 C -0.1547(3) 0.5634(3) 0.1231(4) 0.0712(12) Uani 1 1 d . . .
H7 H -0.2099 0.5292 0.1206 0.085 Uiso 1 1 calc R . .
C8 C -0.1157(3) 0.5943(3) 0.2056(3) 0.0643(11) Uani 1 1 d . . .
H8 H -0.1437 0.5814 0.2587 0.077 Uiso 1 1 calc R . .
C9 C -0.0342(2) 0.6444(3) 0.2060(3) 0.0523(8) Uani 1 1 d . . .
C10 C -0.0028(3) 0.6796(3) 0.3700(3) 0.0663(10) Uani 1 1 d . . .
H10 H -0.0545 0.6532 0.3941 0.080 Uiso 1 1 calc R . .
C11 C 0.0669(4) 0.7259(3) 0.4149(3) 0.0700(12) Uani 1 1 d . . .
H11 H 0.0727 0.7378 0.4764 0.084 Uiso 1 1 calc R . .
C12 C 0.2124(3) 0.8097(4) 0.3736(3) 0.0716(12) Uani 1 1 d . . .
H12A H 0.2532 0.7998 0.3266 0.107 Uiso 1 1 calc R . .
H12B H 0.2404 0.7861 0.4295 0.107 Uiso 1 1 calc R . .
H12C H 0.1985 0.8805 0.3784 0.107 Uiso 1 1 calc R . .
C13 C 0.2270(4) 0.7663(4) -0.0931(4) 0.0846(15) Uani 1 1 d . . .
H13A H 0.2271 0.8348 -0.0715 0.127 Uiso 1 1 calc R . .
H13B H 0.2374 0.7661 -0.1560 0.127 Uiso 1 1 calc R . .
H13C H 0.2742 0.7286 -0.0609 0.127 Uiso 1 1 calc R . .
C14 C 0.3408(3) 0.7384(3) 0.1447(3) 0.0629(10) Uani 1 1 d . . .
H14 H 0.3395 0.6683 0.1502 0.075 Uiso 1 1 calc R . .
C15 C 0.4229(3) 0.7858(4) 0.1409(4) 0.0737(13) Uani 1 1 d . . .
H15 H 0.4758 0.7474 0.1432 0.088 Uiso 1 1 calc R . .
C16 C 0.4280(3) 0.8886(4) 0.1338(4) 0.0796(14) Uani 1 1 d . . .
H16 H 0.4837 0.9210 0.1310 0.095 Uiso 1 1 calc R . .
C17 C 0.3486(3) 0.9428(3) 0.1311(3) 0.0660(11) Uani 1 1 d . . .
H17 H 0.3504 1.0131 0.1274 0.079 Uiso 1 1 calc R . .
C18 C 0.2657(2) 0.8937(3) 0.1338(2) 0.0487(8) Uani 1 1 d . . .
C19 C 0.1788(2) 0.9431(3) 0.1309(2) 0.0474(8) Uani 1 1 d . . .
C20 C 0.1668(3) 1.0476(3) 0.1304(3) 0.0668(11) Uani 1 1 d . . .
H20 H 0.2169 1.0905 0.1343 0.080 Uiso 1 1 calc R . .
C21 C 0.0810(4) 1.0871(3) 0.1241(4) 0.0839(15) Uani 1 1 d . . .
H21 H 0.0722 1.1569 0.1227 0.101 Uiso 1 1 calc R . .
C22 C 0.0081(3) 1.0228(3) 0.1201(4) 0.0788(14) Uani 1 1 d . . .
H22 H -0.0506 1.0487 0.1158 0.095 Uiso 1 1 calc R . .
C23 C 0.0220(3) 0.9205(3) 0.1224(3) 0.0615(10) Uani 1 1 d . . .
H23 H -0.0283 0.8778 0.1201 0.074 Uiso 1 1 calc R . .
Cl1 Cl 0.18815(7) 0.55496(6) 0.15494(7) 0.0585(2) Uani 1 1 d . . .
F1 F 0.1774(4) 0.7189(4) 0.6331(4) 0.164(2) Uani 1 1 d . A .
F2 F 0.241(2) 0.6465(17) 0.5291(12) 0.177(11) Uani 0.61(4) 1 d P A 1
F3 F 0.2269(8) 0.5867(8) 0.7290(5) 0.119(4) Uani 0.59(2) 1 d P A 1
F4 F 0.1523(7) 0.5470(9) 0.6039(11) 0.140(5) Uani 0.61(3) 1 d P A 1
F5 F 0.2936(3) 0.5240(3) 0.6203(4) 0.1560(19) Uani 1 1 d . A 2
F6 F 0.3222(5) 0.6795(6) 0.6568(15) 0.156(9) Uani 0.64(2) 1 d P A 1
F2' F 0.185(2) 0.599(2) 0.532(2) 0.145(15) Uani 0.39(4) 1 d P A 2
F3' F 0.2836(17) 0.6595(19) 0.7122(10) 0.179(15) Uani 0.41(2) 1 d P A 2
F4' F 0.1548(14) 0.5883(15) 0.674(2) 0.164(14) Uani 0.39(3) 1 d P A 2
F6' F 0.3118(11) 0.6757(14) 0.5699(16) 0.125(6) Uani 0.36(2) 1 d P A 2
P1 P 0.23599(8) 0.62118(10) 0.62669(9) 0.0707(3) Uani 1 1 d . . .

loop_
_atom_site_aniso_label
_atom_site_aniso_U_11
_atom_site_aniso_U_22
_atom_site_aniso_U_33
_atom_site_aniso_U_23
_atom_site_aniso_U_13
_atom_site_aniso_U_12
Os1 0.04135(9) 0.03536(9) 0.04686(9) -0.00118(6) -0.00379(6) -0.00014(6)
N1 0.0458(15) 0.0370(14) 0.0572(17) 0.0013(12) -0.0033(13) 0.0017(12)
N2 0.0572(17) 0.0480(17) 0.0550(17) 0.0015(14) 0.0092(14) -0.0046(14)
N3 0.067(2) 0.0486(18) 0.0501(16) -0.0022(14) -0.0021(15) -0.0065(14)
N4 0.0562(17) 0.0435(16) 0.0547(17) -0.0071(13) -0.0167(14) 0.0052(13)
N5 0.068(2) 0.065(2) 0.0450(16) -0.0041(14) -0.0008(15) 0.0115(16)
N6 0.0409(15) 0.0474(17) 0.0520(16) -0.0007(12) -0.0004(12) 0.0019(12)
N7 0.0455(15) 0.0390(14) 0.0478(15) 0.0019(12) 0.0024(12) -0.0017(12)
C1 0.0475(18) 0.0398(17) 0.0509(18) -0.0003(14) -0.0071(15) 0.0025(15)
C2 0.057(2) 0.0405(18) 0.055(2) 0.0028(15) -0.0001(17) 0.0103(15)
C3 0.087(3) 0.068(3) 0.050(2) -0.006(2) -0.013(2) 0.022(3)
C4 0.073(3) 0.061(2) 0.057(2) -0.0101(19) -0.018(2) 0.020(2)
C5 0.0498(19) 0.0356(17) 0.065(2) -0.0056(16) -0.0144(17) 0.0060(15)
C6 0.054(2) 0.046(2) 0.092(3) -0.008(2) -0.023(2) 0.0018(18)
C7 0.054(2) 0.054(2) 0.105(4) -0.001(2) -0.007(2) -0.0087(19)
C8 0.053(2) 0.049(2) 0.091(3) 0.004(2) 0.009(2) -0.0051(17)
C9 0.0473(19) 0.0394(18) 0.070(2) 0.0014(16) 0.0015(17) 0.0014(15)
C10 0.075(3) 0.060(2) 0.066(2) 0.005(2) 0.019(2) -0.001(2)
C11 0.090(3) 0.069(3) 0.051(2) -0.0009(19) 0.010(2) 0.002(2)
C12 0.088(3) 0.065(3) 0.060(2) -0.004(2) -0.011(2) -0.018(2)
C13 0.095(4) 0.091(4) 0.070(3) -0.002(3) 0.024(3) -0.003(3)
C14 0.049(2) 0.059(2) 0.080(3) -0.001(2) -0.0024(19) 0.0069(18)
C15 0.044(2) 0.081(3) 0.096(3) -0.001(2) -0.001(2) 0.006(2)
C16 0.051(2) 0.084(4) 0.105(4) -0.003(3) 0.008(2) -0.017(2)
C17 0.058(2) 0.058(2) 0.082(3) -0.001(2) 0.006(2) -0.0124(19)
C18 0.0505(19) 0.0463(19) 0.0492(19) -0.0040(15) 0.0026(15) -0.0065(15)
C19 0.0495(19) 0.0450(19) 0.0478(18) 0.0003(15) 0.0040(15) -0.0043(15)
C20 0.067(2) 0.042(2) 0.092(3) 0.000(2) 0.005(2) -0.0046(19)
C21 0.083(3) 0.042(2) 0.127(4) 0.009(3) 0.011(3) 0.013(2)
C22 0.062(3) 0.054(3) 0.119(4) 0.008(2) 0.001(3) 0.020(2)
C23 0.048(2) 0.047(2) 0.089(3) 0.005(2) 0.004(2) 0.0082(17)
Cl1 0.0660(5) 0.0372(4) 0.0700(6) -0.0018(4) -0.0142(5) 0.0062(4)
F1 0.146(4) 0.149(4) 0.197(5) -0.021(3) 0.004(4) 0.076(3)
F2 0.23(2) 0.220(16) 0.093(10) 0.059(10) 0.061(13) 0.045(16)
F3 0.146(8) 0.125(6) 0.085(4) 0.029(4) 0.000(4) -0.034(6)
F4 0.074(5) 0.212(10) 0.132(10) -0.016(8) -0.014(5) -0.037(5)
F5 0.126(3) 0.092(3) 0.246(6) -0.025(3) -0.018(3) 0.034(2)
F6 0.089(4) 0.087(4) 0.29(3) -0.018(8) 0.027(7) -0.035(3)
F2' 0.149(19) 0.160(19) 0.117(19) -0.052(14) -0.065(15) 0.034(13)
F3' 0.20(2) 0.23(3) 0.095(10) -0.041(14) -0.057(13) 0.04(2)
F4' 0.123(13) 0.167(15) 0.21(3) 0.047(17) 0.103(17) 0.007(11)
F6' 0.096(9) 0.164(12) 0.118(15) 0.016(10) 0.031(9) -0.025(8)
P1 0.0570(6) 0.0805(8) 0.0757(7) 0.0076(6) 0.0134(5) 0.0041(5)

loop_
_atom_type_symbol
_atom_type_description
_atom_type_scat_dispersion_real
_atom_type_scat_dispersion_imag
_atom_type_scat_source
C C 0.0181 0.0091 'International Tables Vol C Tables 4.2.6.8 and 6.1.1.4'
H H 0.0000 0.0000 'International Tables Vol C Tables 4.2.6.8 and 6.1.1.4'
N N 0.0311 0.0180 'International Tables Vol C Tables 4.2.6.8 and 6.1.1.4'
F F 0.0727 0.0534 'International Tables Vol C Tables 4.2.6.8 and 6.1.1.4'
P P 0.2955 0.4335 'International Tables Vol C Tables 4.2.6.8 and 6.1.1.4'
Cl Cl 0.3639 0.7018 'International Tables Vol C Tables 4.2.6.8 and 6.1.1.4'
Os Os -4.9801 6.2216 'International Tables Vol C Tables 4.2.6.8 and 6.1.1.4'

loop_
_geom_angle_atom_site_label_1
_geom_angle_atom_site_label_2
_geom_angle_atom_site_label_3
_geom_angle
N1 Os1 N7 101.92(11)
N1 Os1 C1 76.70(13)
N7 Os1 C1 91.36(12)
N1 Os1 C2 76.76(14)
N7 Os1 C2 93.49(12)
C1 Os1 C2 153.45(15)
N1 Os1 N6 178.71(12)
N7 Os1 N6 78.05(11)
C1 Os1 N6 104.59(13)
C2 Os1 N6 101.95(14)
N1 Os1 Cl1 86.15(8)
N7 Os1 Cl1 171.69(8)
C1 Os1 Cl1 88.57(10)
C2 Os1 Cl1 90.27(10)
N6 Os1 Cl1 93.93(8)
C9 N1 C5 118.1(3)
C9 N1 Os1 120.6(2)
C5 N1 Os1 120.5(3)
C10 N2 C1 112.1(3)
C10 N2 C9 129.7(3)
C1 N2 C9 118.1(3)
C1 N3 C11 111.7(4)
C1 N3 C12 123.4(3)
C11 N3 C12 124.8(4)
C5 N4 C2 119.0(3)
C5 N4 C4 129.9(3)
C2 N4 C4 111.0(4)
C2 N5 C3 110.1(4)
C2 N5 C13 124.5(4)
C3 N5 C13 125.5(4)
C14 N6 C18 117.3(3)
C14 N6 Os1 126.4(3)
C18 N6 Os1 116.2(2)
C23 N7 C19 118.0(3)
C23 N7 Os1 125.6(3)
C19 N7 Os1 116.4(2)
N3 C1 N2 102.5(3)
N3 C1 Os1 143.7(3)
N2 C1 Os1 113.8(2)
N5 C2 N4 103.9(3)
N5 C2 Os1 143.0(3)
N4 C2 Os1 113.0(3)
C4 C3 N5 108.9(4)
C3 C4 N4 106.1(4)
N1 C5 C6 122.0(4)
N1 C5 N4 110.4(3)
C6 C5 N4 127.6(4)
C7 C6 C5 118.3(4)
C6 C7 C8 120.9(4)
C9 C8 C7 117.5(4)
N1 C9 C8 123.1(4)
N1 C9 N2 110.4(3)
C8 C9 N2 126.6(4)
C11 C10 N2 106.3(4)
C10 C11 N3 107.5(4)
N6 C14 C15 122.4(4)
C16 C15 C14 120.7(4)
C15 C16 C17 118.1(4)
C16 C17 C18 120.6(4)
N6 C18 C17 120.9(4)
N6 C18 C19 114.1(3)
C17 C18 C19 125.1(4)
N7 C19 C20 120.6(4)
N7 C19 C18 115.1(3)
C20 C19 C18 124.3(3)
C21 C20 C19 119.7(4)
C20 C21 C22 119.2(4)
C23 C22 C21 119.7(4)
N7 C23 C22 122.7(4)
F4' P1 F2 128.0(19)
F4' P1 F3' 92.4(19)
F2 P1 F3' 134.3(19)
F4' P1 F6 133.1(17)
F2 P1 F6 94.7(16)
F3' P1 F6 41.1(13)
F4' P1 F5 104.4(7)
F2 P1 F5 93.7(5)
F3' P1 F5 95.8(7)
F6 P1 F5 89.1(4)
F4' P1 F1 75.4(7)
F2 P1 F1 86.4(5)
F3' P1 F1 84.4(7)
F6 P1 F1 91.2(4)
F5 P1 F1 179.7(3)
F4' P1 F2' 91(2)
F2 P1 F2' 39.4(8)
F3' P1 F2' 171.2(16)
F6 P1 F2' 134.0(19)
F5 P1 F2' 91.1(6)
F1 P1 F2' 88.7(6)
F4' P1 F4 44.9(11)
F2 P1 F4 90.8(15)
F3' P1 F4 134.6(13)
F6 P1 F4 171.6(7)
F5 P1 F4 84.2(5)
F1 P1 F4 95.5(5)
F2' P1 F4 51.5(18)
F4' P1 F3 49.4(14)
F2 P1 F3 175.9(14)
F3' P1 F3 49.6(10)
F6 P1 F3 88.8(9)
F5 P1 F3 84.4(4)
F1 P1 F3 95.6(5)
F2' P1 F3 136.9(18)
F4 P1 F3 85.5(7)
F4' P1 F6' 168.9(9)
F2 P1 F6' 46.6(15)
F3' P1 F6' 89.6(15)
F6 P1 F6' 48.6(6)
F5 P1 F6' 86.3(7)
F1 P1 F6' 93.9(7)
F2' P1 F6' 85.5(19)
F4 P1 F6' 135.5(11)
F3 P1 F6' 136.6(10)

loop_
_geom_bond_atom_site_label_1
_geom_bond_atom_site_label_2
_geom_bond_distance
Os1 N1 2.015(3)
Os1 N7 2.039(3)
Os1 C1 2.042(4)
Os1 C2 2.059(4)
Os1 N6 2.063(3)
Os1 Cl1 2.4309(8)
N1 C9 1.349(5)
N1 C5 1.355(5)
N2 C10 1.375(5)
N2 C1 1.390(5)
N2 C9 1.392(5)
N3 C1 1.358(5)
N3 C11 1.388(6)
N3 C12 1.460(5)
N4 C5 1.381(5)
N4 C2 1.387(5)
N4 C4 1.390(5)
N5 C2 1.342(5)
N5 C3 1.405(5)
N5 C13 1.460(6)
N6 C14 1.354(5)
N6 C18 1.374(5)
N7 C23 1.342(5)
N7 C19 1.376(4)
C3 C4 1.309(7)
C5 C6 1.380(5)
C6 C7 1.371(7)
C7 C8 1.389(7)
C8 C9 1.372(5)
C10 C11 1.341(7)
C14 C15 1.367(6)
C15 C16 1.363(7)
C16 C17 1.370(7)
C17 C18 1.387(5)
C18 C19 1.437(5)
C19 C20 1.391(5)
C20 C21 1.367(7)
C21 C22 1.368(7)
C22 C23 1.365(6)
F1 P1 1.559(4)
F2 P1 1.499(11)
F3 P1 1.606(6)
F4 P1 1.596(7)
F5 P1 1.544(4)
F6 P1 1.530(9)
F2' P1 1.582(15)
F3' P1 1.505(13)
F4' P1 1.494(10)
F6' P1 1.613(12)

loop_
_platon_squeeze_void_nr
_platon_squeeze_void_average_x
_platon_squeeze_void_average_y
_platon_squeeze_void_average_z
_platon_squeeze_void_volume
_platon_squeeze_void_count_electrons
_platon_squeeze_void_content
1 0.000 0.000 0.500 216 55 ' '
2 0.500 0.500 0.000 216 55 ' '
